data_4100239
_journal_name_full 'Journal of the American Chemical Society'
_journal_year 2005
_chemical_formula_sum 'C47 H53 N2 O7 S'
_chemical_formula_weight 789.97
_space_group_IT_number 2
_symmetry_cell_setting triclinic
_symmetry_space_group_name_Hall '-P 1'
_symmetry_space_group_name_H-M 'P -1'
_cell_angle_alpha 87.112(1)
_cell_angle_beta 74.288(1)
_cell_angle_gamma 76.143(1)
_cell_formula_units_Z 2
_cell_length_a 11.1857(2)
_cell_length_b 12.2691(3)
_cell_length_c 16.4143(4)
_cell_measurement_temperature 153(2)
_cell_volume 2105.14(8)
_diffrn_ambient_temperature 153(2)
_exptl_crystal_density_diffrn 1.246
_cod_depositor_comments
;
The following automatic conversions were performed:
'_symmetry_cell_setting' value 'Triclinic' changed to 'triclinic'
according to '/home/saulius/struct/CIF-dictionaries/cif_core.dic'
dictionary named 'cif_core.dic' version 2.4.1 from 2010-06-29.

Automatic conversion script
Id: cif_fix_enum 1527 2010-12-29 10:47:43Z saulius 
;
_cod_database_code 4100239

loop_
_symmetry_equiv_pos_as_xyz
'x, y, z'
'-x, -y, -z'

loop_
_atom_site_label
_atom_site_type_symbol
_atom_site_fract_x
_atom_site_fract_y
_atom_site_fract_z
_atom_site_U_iso_or_equiv
_atom_site_adp_type
_atom_site_occupancy
_atom_site_symmetry_multiplicity
_atom_site_calc_flag
_atom_site_refinement_flags
_atom_site_disorder_assembly
_atom_site_disorder_group
N1 N 0.4072(2) 0.2290(2) 0.38586(15) 0.0236(6) Uani 1 1 d . . .
C2 C 0.5273(3) 0.2124(3) 0.31817(18) 0.0275(8) Uani 1 1 d . . .
H2 H 0.5815 0.1436 0.3302 0.033 Uiso 1 1 d R . .
C3 C 0.5120(3) 0.1980(3) 0.23052(19) 0.0282(8) Uani 1 1 d . . .
N4 N 0.3980(2) 0.2418(2) 0.21494(14) 0.0240(6) Uani 1 1 d . . .
C5 C 0.3864(3) 0.2376(3) 0.12754(18) 0.0275(8) Uani 1 1 d . . .
H5 H 0.4672 0.2412 0.0893 0.033 Uiso 1 1 d R . .
C6 C 0.2864(3) 0.3364(3) 0.11260(18) 0.0249(7) Uani 1 1 d . . .
C7 C 0.3037(3) 0.3982(3) 0.03867(18) 0.0270(8) Uani 1 1 d . . .
C8 C 0.2079(3) 0.4902(3) 0.02873(19) 0.0288(8) Uani 1 1 d . . .
C9 C 0.0917(3) 0.5201(3) 0.08997(19) 0.0276(8) Uani 1 1 d . . .
C10 C 0.0764(3) 0.4564(3) 0.16320(19) 0.0261(8) Uani 1 1 d . . .
C11 C 0.1725(3) 0.3675(3) 0.17592(18) 0.0236(7) Uani 1 1 d . . .
C12 C 0.1637(3) 0.3061(3) 0.25783(17) 0.0245(7) Uani 1 1 d . . .
H12A H 0.1503 0.2329 0.2514 0.029 Uiso 1 1 d R . .
H12B H 0.0927 0.3470 0.3008 0.029 Uiso 1 1 d R . .
C13 C 0.2870(3) 0.2944(3) 0.28379(17) 0.0236(7) Uani 1 1 d . . .
H13 H 0.2948 0.3689 0.2924 0.028 Uiso 1 1 d R . .
C14 C 0.2882(3) 0.2308(2) 0.36529(18) 0.0239(7) Uani 1 1 d . . .
H14 H 0.2187 0.2701 0.4099 0.029 Uiso 1 1 d R . .
C15 C 0.4198(3) 0.2103(3) 0.4670(2) 0.0284(8) Uani 1 1 d . . .
O16 O 0.52267(19) 0.19073(19) 0.48274(13) 0.0381(6) Uani 1 1 d . . .
O17 O 0.30651(18) 0.21871(17) 0.52386(12) 0.0290(5) Uani 1 1 d . . .
C18 C 0.3024(3) 0.2029(3) 0.61475(18) 0.0294(8) Uani 1 1 d . . .
C19 C 0.3504(3) 0.2939(3) 0.6458(2) 0.0505(10) Uani 1 1 d . . .
H19A H 0.4403 0.2841 0.6201 0.076 Uiso 1 1 d R . .
H19B H 0.3054 0.3651 0.6300 0.076 Uiso 1 1 d R . .
H19C H 0.3350 0.2916 0.7063 0.076 Uiso 1 1 d R . .
C20 C 0.1609(3) 0.2152(3) 0.65587(19) 0.0410(9) Uani 1 1 d . . .
H20A H 0.1324 0.1559 0.6366 0.061 Uiso 1 1 d R . .
H20B H 0.1451 0.2127 0.7163 0.061 Uiso 1 1 d R . .
H20C H 0.1155 0.2863 0.6401 0.061 Uiso 1 1 d R . .
C21 C 0.3766(3) 0.0863(3) 0.6278(2) 0.0449(9) Uani 1 1 d . . .
H21A H 0.3419 0.0320 0.6075 0.067 Uiso 1 1 d R . .
H21B H 0.4647 0.0774 0.5972 0.067 Uiso 1 1 d R . .
H21C H 0.3701 0.0753 0.6870 0.067 Uiso 1 1 d R . .
C22 C 0.5969(3) 0.3069(3) 0.3154(2) 0.0351(9) Uani 1 1 d . . .
H22A H 0.6771 0.2887 0.2729 0.042 Uiso 1 1 d R . .
H22B H 0.6148 0.3113 0.3689 0.042 Uiso 1 1 d R . .
C23 C 0.5242(3) 0.4200(3) 0.2974(2) 0.0380(9) Uani 1 1 d . . .
H23 H 0.5113 0.4319 0.2418 0.046 Uiso 1 1 d R . .
C24 C 0.4761(3) 0.5035(3) 0.3518(2) 0.0556(11) Uani 1 1 d . . .
H24A H 0.4876 0.4939 0.4079 0.067 Uiso 1 1 d R . .
H24B H 0.4288 0.5738 0.3363 0.067 Uiso 1 1 d R . .
O25 O 0.60706(19) 0.15142(18) 0.17462(13) 0.0369(6) Uani 1 1 d . . .
C26 C 0.3603(3) 0.1239(3) 0.11349(18) 0.0331(8) Uani 1 1 d . . .
H26A H 0.2798 0.1185 0.1512 0.040 Uiso 1 1 d R . .
H26B H 0.4261 0.0636 0.1247 0.040 Uiso 1 1 d R . .
O27 O 0.35767(19) 0.11675(18) 0.02770(12) 0.0372(6) Uani 1 1 d . . .
C28 C 0.3202(3) 0.0174(3) 0.0118(2) 0.0397(9) Uani 1 1 d . . .
H28A H 0.3749 -0.0461 0.0303 0.048 Uiso 1 1 d R . .
H28B H 0.3321 0.0086 -0.0478 0.048 Uiso 1 1 d R . .
C29 C 0.1846(3) 0.0174(3) 0.05753(19) 0.0303(8) Uani 1 1 d . . .
C30 C 0.1539(3) -0.0756(3) 0.0997(2) 0.0407(9) Uani 1 1 d . . .
H30 H 0.2210 -0.1407 0.1011 0.049 Uiso 1 1 d R . .
C31 C 0.0276(4) -0.0770(4) 0.1386(2) 0.0550(11) Uani 1 1 d . . .
H31 H 0.0068 -0.1424 0.1682 0.066 Uiso 1 1 d R . .
C32 C -0.0689(4) 0.0156(5) 0.1367(3) 0.0630(13) Uani 1 1 d . . .
H32 H -0.1564 0.0145 0.1628 0.076 Uiso 1 1 d R . .
C33 C -0.0378(4) 0.1088(4) 0.0960(3) 0.0666(13) Uani 1 1 d . . .
H33 H -0.1049 0.1740 0.0950 0.080 Uiso 1 1 d R . .
C34 C 0.0868(4) 0.1108(3) 0.0564(2) 0.0532(10) Uani 1 1 d . . .
H34 H 0.1079 0.1765 0.0277 0.064 Uiso 1 1 d R . .
O35 O 0.41998(18) 0.37196(17) -0.02247(12) 0.0308(5) Uani 1 1 d . . .
C36 C 0.4150(3) 0.3237(3) -0.10017(18) 0.0371(9) Uani 1 1 d . . .
H36A H 0.3554 0.3748 -0.1248 0.045 Uiso 1 1 d R . .
H36B H 0.3876 0.2548 -0.0883 0.045 Uiso 1 1 d R . .
C37 C 0.5453(3) 0.3021(3) -0.15981(18) 0.0263(8) Uani 1 1 d . . .
C38 C 0.6284(3) 0.3701(3) -0.16115(19) 0.0322(8) Uani 1 1 d . . .
H38 H 0.6019 0.4326 -0.1223 0.039 Uiso 1 1 d R . .
C39 C 0.7465(3) 0.3504(3) -0.21847(19) 0.0372(9) Uani 1 1 d . . .
H39 H 0.8044 0.3965 -0.2173 0.045 Uiso 1 1 d R . .
C40 C 0.7841(3) 0.2631(3) -0.2772(2) 0.0364(9) Uani 1 1 d . . .
H40 H 0.8667 0.2500 -0.3172 0.044 Uiso 1 1 d R . .
C41 C 0.7019(3) 0.1953(3) -0.2773(2) 0.0391(9) Uani 1 1 d . . .
H41 H 0.7260 0.1351 -0.3180 0.047 Uiso 1 1 d R . .
C42 C 0.5846(3) 0.2142(3) -0.2185(2) 0.0334(8) Uani 1 1 d . . .
H42 H 0.5275 0.1667 -0.2179 0.040 Uiso 1 1 d R . .
O43 O 0.22626(19) 0.55136(18) -0.04512(12) 0.0356(6) Uani 1 1 d . . .
C44 C 0.3038(3) 0.6302(3) -0.0475(2) 0.0434(9) Uani 1 1 d . . .
H44A H 0.3124 0.6696 -0.1000 0.065 Uiso 1 1 d R . .
H44B H 0.2642 0.6829 -0.0012 0.065 Uiso 1 1 d R . .
H44C H 0.3867 0.5904 -0.0429 0.065 Uiso 1 1 d R . .
C45 C -0.0107(3) 0.6192(3) 0.0776(2) 0.0363(9) Uani 1 1 d . . .
H45A H -0.0840 0.6276 0.1256 0.054 Uiso 1 1 d R . .
H45B H 0.0212 0.6860 0.0717 0.054 Uiso 1 1 d R . .
H45C H -0.0346 0.6072 0.0275 0.054 Uiso 1 1 d R . .
O46 O -0.03747(18) 0.48852(17) 0.22755(12) 0.0302(5) Uani 1 1 d . . .
C47 C -0.1253(3) 0.4199(3) 0.2298(2) 0.0387(9) Uani 1 1 d . . .
H47A H -0.2009 0.4454 0.2751 0.058 Uiso 1 1 d R . .
H47B H -0.1476 0.4254 0.1770 0.058 Uiso 1 1 d R . .
H47C H -0.0865 0.3432 0.2389 0.058 Uiso 1 1 d R . .
S48 S 0.27177(7) 0.08515(7) 0.35947(5) 0.0329(2) Uani 1 1 d . . .
C49 C 0.1028(3) 0.1035(3) 0.38849(19) 0.0270(8) Uani 1 1 d . . .
C50 C 0.0287(3) 0.1513(3) 0.4659(2) 0.0408(9) Uani 1 1 d . . .
H50 H 0.0697 0.1742 0.5043 0.049 Uiso 1 1 d R . .
C51 C -0.1031(3) 0.1647(3) 0.4881(2) 0.0479(10) Uani 1 1 d . . .
H51 H -0.1538 0.1995 0.5414 0.058 Uiso 1 1 d R . .
C52 C -0.1603(3) 0.1283(3) 0.4341(2) 0.0436(10) Uani 1 1 d . . .
H52 H -0.2512 0.1371 0.4496 0.052 Uiso 1 1 d R . .
C53 C -0.0871(3) 0.0801(3) 0.3571(2) 0.0359(9) Uani 1 1 d . . .
H53 H -0.1270 0.0538 0.3195 0.043 Uiso 1 1 d R . .
C54 C 0.0442(3) 0.0678(3) 0.3338(2) 0.0311(8) Uani 1 1 d . . .
H54 H 0.0956 0.0358 0.2798 0.037 Uiso 1 1 d R . .
C1A C -0.0759(5) 0.4897(4) 0.4501(3) 0.0743(13) Uani 1 1 d . . .
H1A H -0.1286 0.4824 0.4142 0.089 Uiso 1 1 d R . .
C2A C 0.0369(5) 0.5220(3) 0.4161(3) 0.0674(13) Uani 1 1 d . . .
H2A H 0.0616 0.5381 0.3569 0.081 Uiso 1 1 d R . .
C3A C 0.1128(4) 0.5324(3) 0.4664(3) 0.0682(13) Uani 1 1 d . . .
H3A H 0.1917 0.5545 0.4429 0.082 Uiso 1 1 d R . .

loop_
_atom_site_aniso_label
_atom_site_aniso_U_11
_atom_site_aniso_U_22
_atom_site_aniso_U_33
_atom_site_aniso_U_23
_atom_site_aniso_U_13
_atom_site_aniso_U_12
N1 0.0169(14) 0.0293(16) 0.0258(15) 0.0067(12) -0.0058(12) -0.0091(12)
C2 0.0214(18) 0.026(2) 0.0360(19) 0.0079(15) -0.0090(15) -0.0068(15)
C3 0.0236(19) 0.025(2) 0.0345(19) 0.0079(16) -0.0047(17) -0.0084(16)
N4 0.0196(15) 0.0265(16) 0.0240(14) 0.0039(12) -0.0054(12) -0.0029(12)
C5 0.0235(18) 0.030(2) 0.0258(18) 0.0019(15) -0.0012(14) -0.0075(16)
C6 0.0245(19) 0.027(2) 0.0254(18) 0.0016(15) -0.0086(15) -0.0085(15)
C7 0.0239(19) 0.033(2) 0.0258(18) -0.0030(16) -0.0071(15) -0.0098(16)
C8 0.037(2) 0.033(2) 0.0261(19) 0.0078(16) -0.0190(17) -0.0148(17)
C9 0.0275(19) 0.027(2) 0.0319(19) 0.0027(16) -0.0151(16) -0.0052(16)
C10 0.0222(19) 0.030(2) 0.0294(19) -0.0030(16) -0.0096(16) -0.0085(16)
C11 0.0247(19) 0.025(2) 0.0251(17) 0.0024(15) -0.0105(15) -0.0094(15)
C12 0.0223(18) 0.0241(19) 0.0234(17) 0.0008(14) -0.0018(14) -0.0034(14)
C13 0.0178(17) 0.0234(19) 0.0275(18) 0.0000(14) -0.0036(14) -0.0035(14)
C14 0.0201(17) 0.0215(19) 0.0289(18) 0.0003(14) -0.0064(14) -0.0026(14)
C15 0.026(2) 0.026(2) 0.036(2) 0.0034(15) -0.0099(17) -0.0083(16)
O16 0.0239(13) 0.0524(16) 0.0417(14) 0.0123(11) -0.0144(11) -0.0121(12)
O17 0.0239(13) 0.0358(14) 0.0289(12) 0.0063(10) -0.0098(10) -0.0082(10)
C18 0.035(2) 0.028(2) 0.0269(18) 0.0038(15) -0.0117(16) -0.0079(16)
C19 0.056(3) 0.053(3) 0.052(2) -0.010(2) -0.025(2) -0.019(2)
C20 0.036(2) 0.054(3) 0.0299(19) 0.0062(17) -0.0033(16) -0.0128(18)
C21 0.053(2) 0.042(2) 0.041(2) 0.0128(18) -0.0184(18) -0.010(2)
C22 0.030(2) 0.040(2) 0.041(2) 0.0126(17) -0.0140(16) -0.0183(18)
C23 0.039(2) 0.037(2) 0.045(2) 0.0093(19) -0.0142(18) -0.0192(19)
C24 0.061(3) 0.047(3) 0.067(3) 0.006(2) -0.025(2) -0.020(2)
O25 0.0211(13) 0.0406(15) 0.0399(14) 0.0007(11) -0.0009(11) 0.0013(11)
C26 0.034(2) 0.033(2) 0.031(2) 0.0037(16) -0.0070(16) -0.0067(17)
O27 0.0484(15) 0.0381(15) 0.0260(12) -0.0047(10) -0.0047(11) -0.0168(12)
C28 0.044(2) 0.033(2) 0.042(2) -0.0108(17) -0.0083(18) -0.0109(18)
C29 0.033(2) 0.032(2) 0.0266(18) -0.0023(16) -0.0108(16) -0.0055(18)
C30 0.041(2) 0.037(2) 0.044(2) -0.0052(18) -0.0120(18) -0.0086(18)
C31 0.054(3) 0.070(3) 0.048(2) -0.008(2) -0.006(2) -0.033(3)
C32 0.037(3) 0.110(4) 0.046(3) -0.021(3) -0.008(2) -0.024(3)
C33 0.041(3) 0.095(4) 0.050(3) -0.010(3) -0.020(2) 0.021(3)
C34 0.050(3) 0.049(3) 0.052(2) 0.002(2) -0.015(2) 0.006(2)
O35 0.0266(13) 0.0422(15) 0.0234(12) 0.0010(10) -0.0049(10) -0.0099(11)
C36 0.042(2) 0.047(2) 0.0288(19) -0.0027(17) -0.0129(16) -0.0176(18)
C37 0.0281(19) 0.027(2) 0.0252(18) 0.0089(15) -0.0088(15) -0.0084(16)
C38 0.036(2) 0.032(2) 0.0294(19) 0.0035(16) -0.0065(17) -0.0121(17)
C39 0.039(2) 0.046(2) 0.033(2) 0.0045(18) -0.0083(17) -0.0240(18)
C40 0.0276(19) 0.042(2) 0.037(2) -0.0056(18) -0.0046(16) -0.0058(17)
C41 0.041(2) 0.030(2) 0.045(2) -0.0047(17) -0.0087(19) -0.0071(18)
C42 0.035(2) 0.026(2) 0.042(2) 0.0010(17) -0.0118(17) -0.0107(16)
O43 0.0440(14) 0.0398(15) 0.0317(13) 0.0147(11) -0.0185(11) -0.0195(12)
C44 0.053(2) 0.038(2) 0.045(2) 0.0123(18) -0.0173(19) -0.020(2)
C45 0.038(2) 0.033(2) 0.039(2) 0.0025(16) -0.0153(17) -0.0038(17)
O46 0.0247(12) 0.0321(14) 0.0339(13) -0.0003(10) -0.0104(10) -0.0034(10)
C47 0.0264(19) 0.052(3) 0.039(2) 0.0010(18) -0.0074(16) -0.0138(18)
S48 0.0248(5) 0.0251(5) 0.0506(6) 0.0068(4) -0.0126(4) -0.0077(4)
C49 0.0258(18) 0.0251(19) 0.0358(19) 0.0087(15) -0.0142(16) -0.0117(15)
C50 0.040(2) 0.060(3) 0.030(2) 0.0018(18) -0.0098(17) -0.025(2)
C51 0.034(2) 0.072(3) 0.036(2) -0.0084(19) 0.0043(18) -0.022(2)
C52 0.029(2) 0.052(3) 0.053(2) 0.008(2) -0.0111(19) -0.0169(19)
C53 0.032(2) 0.040(2) 0.042(2) 0.0022(17) -0.0149(17) -0.0152(17)
C54 0.030(2) 0.031(2) 0.0352(19) 0.0007(16) -0.0081(16) -0.0114(16)
C1A 0.082(4) 0.069(3) 0.076(4) -0.010(3) -0.040(3) -0.002(3)
C2A 0.096(4) 0.046(3) 0.047(3) -0.003(2) -0.007(3) -0.002(3)
C3A 0.076(3) 0.050(3) 0.066(3) -0.007(2) -0.003(3) -0.009(2)

loop_
_geom_bond_atom_site_label_1
_geom_bond_atom_site_label_2
_geom_bond_distance
_geom_bond_site_symmetry_2
_geom_bond_publ_flag
N1 C15 1.380(4) . ?
N1 C14 1.454(3) . ?
N1 C2 1.471(3) . ?
C2 C3 1.518(4) . ?
C2 C22 1.537(4) . ?
C2 H2 0.9600 . ?
C3 O25 1.238(3) . ?
C3 N4 1.347(4) . ?
N4 C13 1.471(3) . ?
N4 C5 1.480(3) . ?
C5 C6 1.500(4) . ?
C5 C26 1.533(4) . ?
C5 H5 0.9600 . ?
C6 C7 1.391(4) . ?
C6 C11 1.393(4) . ?
C7 O35 1.389(3) . ?
C7 C8 1.395(4) . ?
C8 O43 1.387(3) . ?
C8 C9 1.391(4) . ?
C9 C10 1.394(4) . ?
C9 C45 1.505(4) . ?
C10 C11 1.387(4) . ?
C10 O46 1.402(3) . ?
C11 C12 1.499(4) . ?
C12 C13 1.524(4) . ?
C12 H12A 0.9601 . ?
C12 H12B 0.9599 . ?
C13 C14 1.516(4) . ?
C13 H13 0.9600 . ?
C14 S48 1.849(3) . ?
C14 H14 0.9599 . ?
C15 O16 1.212(3) . ?
C15 O17 1.339(3) . ?
O17 C18 1.484(3) . ?
C18 C21 1.509(4) . ?
C18 C19 1.513(4) . ?
C18 C20 1.516(4) . ?
C19 H19A 0.9600 . ?
C19 H19B 0.9600 . ?
C19 H19C 0.9600 . ?
C20 H20A 0.9600 . ?
C20 H20B 0.9599 . ?
C20 H20C 0.9600 . ?
C21 H21A 0.9600 . ?
C21 H21B 0.9600 . ?
C21 H21C 0.9600 . ?
C22 C23 1.491(5) . ?
C22 H22A 0.9599 . ?
C22 H22B 0.9600 . ?
C23 C24 1.306(4) . ?
C23 H23 0.9600 . ?
C24 H24A 0.9601 . ?
C24 H24B 0.9600 . ?
C26 O27 1.424(3) . ?
C26 H26A 0.9600 . ?
C26 H26B 0.9599 . ?
O27 C28 1.437(3) . ?
C28 C29 1.500(4) . ?
C28 H28A 0.9599 . ?
C28 H28B 0.9601 . ?
C29 C30 1.371(4) . ?
C29 C34 1.385(5) . ?
C30 C31 1.387(5) . ?
C30 H30 0.9600 . ?
C31 C32 1.373(6) . ?
C31 H31 0.9600 . ?
C32 C33 1.366(6) . ?
C32 H32 0.9599 . ?
C33 C34 1.374(5) . ?
C33 H33 0.9600 . ?
C34 H34 0.9599 . ?
O35 C36 1.453(3) . ?
C36 C37 1.491(4) . ?
C36 H36A 0.9599 . ?
C36 H36B 0.9600 . ?
C37 C38 1.385(4) . ?
C37 C42 1.390(4) . ?
C38 C39 1.373(4) . ?
C38 H38 0.9599 . ?
C39 C40 1.387(4) . ?
C39 H39 0.9600 . ?
C40 C41 1.380(4) . ?
C40 H40 0.9600 . ?
C41 C42 1.377(4) . ?
C41 H41 0.9599 . ?
C42 H42 0.9599 . ?
O43 C44 1.438(3) . ?
C44 H44A 0.9600 . ?
C44 H44B 0.9600 . ?
C44 H44C 0.9600 . ?
C45 H45A 0.9600 . ?
C45 H45B 0.9600 . ?
C45 H45C 0.9599 . ?
O46 C47 1.431(3) . ?
C47 H47A 0.9601 . ?
C47 H47B 0.9599 . ?
C47 H47C 0.9599 . ?
S48 C49 1.780(3) . ?
C49 C50 1.385(4) . ?
C49 C54 1.386(4) . ?
C50 C51 1.390(4) . ?
C50 H50 0.9599 . ?
C51 C52 1.370(4) . ?
C51 H51 0.9600 . ?
C52 C53 1.379(4) . ?
C52 H52 0.9600 . ?
C53 C54 1.386(4) . ?
C53 H53 0.9600 . ?
C54 H54 0.9600 . ?
C1A C3A 1.353(6) 2_566 ?
C1A C2A 1.377(6) . ?
C1A H1A 0.9601 . ?
C2A C3A 1.365(6) . ?
C2A H2A 0.9600 . ?
C3A C1A 1.353(6) 2_566 ?
C3A H3A 0.9601 . ?
